data_7123854
loop_
_publ_author_name
'Meng, Yan-Yu'
'Si, Xiao-Ju'
'Song, Yuan-Yuan'
'Zhou, Hui-Min'
'Xu, Fen'

_publ_section_title
;
 Palladium-Catalyzed Decarbonylative Annulation of Phthalimides with
 Arynes: Direct Construction of Phenanthridinones
;
_journal_name_full 'Chemical Communications'
_journal_paper_doi 10.1039/C9CC04868E
_journal_year 2019
_chemical_formula_moiety '0.17(C23 H16 N2 O3)'
_chemical_formula_sum 'C3.83 H2.67 N0.33 O0.5'
_chemical_formula_weight 61.40
_space_group_crystal_system triclinic
_space_group_IT_number 2
_space_group_name_Hall '-P 1'
_space_group_name_H-M_alt 'P -1'
_symmetry_space_group_name_Hall '-P 1'
_symmetry_space_group_name_H-M 'P -1'
_atom_sites_solution_hydrogens geom
_atom_sites_solution_primary dual
_audit_creation_date 2019-03-19
_audit_creation_method
;
Olex2 1.2
(compiled 2018.05.29 svn.r3508 for OlexSys, GUI svn.r5506)
;
_audit_update_record
;
2019-07-05 deposited with the CCDC.    2019-07-15 downloaded from the CCDC.
;
_cell_angle_alpha 101.840(16)
_cell_angle_beta 102.780(12)
_cell_angle_gamma 93.053(12)
_cell_formula_units_Z 12
_cell_length_a 8.3599(9)
_cell_length_b 9.1656(18)
_cell_length_c 12.047(2)
_cell_measurement_reflns_used 1067
_cell_measurement_temperature 294(2)
_cell_measurement_theta_max 71.8250
_cell_measurement_theta_min 3.8260
_cell_volume 876.3(3)
_computing_cell_refinement 'CrysAlisPro 1.171.38.46 (Rigaku OD, 2015)'
_computing_data_collection 'CrysAlisPro 1.171.38.46 (Rigaku OD, 2015)'
_computing_data_reduction 'CrysAlisPro 1.171.38.46 (Rigaku OD, 2015)'
_computing_molecular_graphics 'Olex2 (Dolomanov et al., 2009)'
_computing_publication_material 'Olex2 (Dolomanov et al., 2009)'
_computing_structure_refinement 'ShelXL (Sheldrick, 2015)'
_computing_structure_solution 'ShelXT (Sheldrick, 2015)'
_diffrn_ambient_temperature 294(2)
_diffrn_detector 'CCD plate'
_diffrn_detector_area_resol_mean 5.3031
_diffrn_detector_type AtlasS2
_diffrn_measured_fraction_theta_full 0.673
_diffrn_measured_fraction_theta_max 0.647
_diffrn_measurement_details
;
List of Runs (angles in degrees, time in seconds):

  # Type    Start    End  Width  t~exp~   \w     \q     \k     \f   Frames
#--------------------------------------------------------------------------
  1  \w    -72.00  36.00   1.00    2.50    --  -40.55  77.00   0.00  108
  2  \w     73.00 100.00   1.00    2.50    --   40.55  38.00  60.00   27
  3  \w     97.00 130.00   1.00   10.00    --  107.14 -30.00 120.00   33
  4  \w     53.00  81.00   1.00    2.50    --   40.55 -99.00  30.00   28
  5  \w     36.00 123.00   1.00   10.00    --  107.14 -61.00 -90.00   87
  6  \w     77.00 104.00   1.00   10.00    --  107.14 -95.00 -60.00   27
  7  \w     34.00 118.00   1.00   10.00    --  107.14-125.00-150.00   84
  8  \w     29.00  55.00   1.00   10.00    --  107.14 -95.00 -60.00   26
  9  \w     31.00 103.00   1.00   10.00    --  107.14 -95.00-120.00   72
 10  \w     54.00 154.00   1.00   10.00    --  107.14  15.00  30.00  100
;
_diffrn_measurement_device 'four-circle diffractometer'
_diffrn_measurement_device_type 'SuperNova, Dual, Cu at zero, AtlasS2'
_diffrn_measurement_method '\w scans'
_diffrn_orient_matrix_type 'CrysAlisPro convention (1999,Acta A55,543-557)'
_diffrn_orient_matrix_UB_11 0.1338336000
_diffrn_orient_matrix_UB_12 0.0663025000
_diffrn_orient_matrix_UB_13 -0.0505709000
_diffrn_orient_matrix_UB_21 0.0059343000
_diffrn_orient_matrix_UB_22 -0.1557882000
_diffrn_orient_matrix_UB_23 -0.0761682000
_diffrn_orient_matrix_UB_31 -0.1347048000
_diffrn_orient_matrix_UB_32 0.0338433000
_diffrn_orient_matrix_UB_33 -0.0986575000
_diffrn_radiation_monochromator mirror
_diffrn_radiation_probe x-ray
_diffrn_radiation_type CuK\a
_diffrn_radiation_wavelength 1.54184
_diffrn_reflns_av_R_equivalents 0.0429
_diffrn_reflns_av_unetI/netI 0.0456
_diffrn_reflns_Laue_measured_fraction_full 0.673
_diffrn_reflns_Laue_measured_fraction_max 0.647
_diffrn_reflns_limit_h_max 6
_diffrn_reflns_limit_h_min -10
_diffrn_reflns_limit_k_max 11
_diffrn_reflns_limit_k_min -11
_diffrn_reflns_limit_l_max 13
_diffrn_reflns_limit_l_min -14
_diffrn_reflns_number 3074
_diffrn_reflns_point_group_measured_fraction_full 0.673
_diffrn_reflns_point_group_measured_fraction_max 0.647
_diffrn_reflns_theta_full 67.684
_diffrn_reflns_theta_max 73.453
_diffrn_reflns_theta_min 3.859
_diffrn_source 'micro-focus sealed X-ray tube'
_diffrn_source_type 'SuperNova (Cu) X-ray Source'
_exptl_absorpt_coefficient_mu 0.761
_exptl_absorpt_correction_T_max 1.00000
_exptl_absorpt_correction_T_min 0.53009
_exptl_absorpt_correction_type multi-scan
_exptl_absorpt_process_details
;
CrysAlisPro 1.171.38.46 (Rigaku Oxford Diffraction, 2015)
Empirical absorption correction using spherical harmonics,
 implemented in SCALE3 ABSPACK scaling algorithm.
;
_exptl_crystal_colour colorless
_exptl_crystal_density_diffrn 1.396
_exptl_crystal_description prism
_exptl_crystal_F_000 384
_exptl_crystal_size_max 0.26
_exptl_crystal_size_mid 0.24
_exptl_crystal_size_min 0.24
_refine_diff_density_max 0.351
_refine_diff_density_min -0.288
_refine_diff_density_rms 0.085
_refine_ls_extinction_method none
_refine_ls_goodness_of_fit_ref 1.148
_refine_ls_hydrogen_treatment constr
_refine_ls_matrix_type full
_refine_ls_number_parameters 255
_refine_ls_number_reflns 2281
_refine_ls_number_restraints 0
_refine_ls_restrained_S_all 1.148
_refine_ls_R_factor_all 0.1258
_refine_ls_R_factor_gt 0.1106
_refine_ls_shift/su_max 0.000
_refine_ls_shift/su_mean 0.000
_refine_ls_structure_factor_coef Fsqd
_refine_ls_weighting_details 'w=1/[\s^2^(Fo^2^)+(0.1883P)^2^+1.8698P] where P=(Fo^2^+2Fc^2^)/3'
_refine_ls_weighting_scheme calc
_refine_ls_wR_factor_gt 0.3692
_refine_ls_wR_factor_ref 0.3836
_reflns_Friedel_coverage 0.000
_reflns_number_gt 1775
_reflns_number_total 2281
_reflns_threshold_expression 'I > 2\s(I)'
_cod_data_source_file c9cc04868e2.cif
_cod_data_source_block sxj-20170520-s-45
_cod_original_cell_volume 876.4(3)
_cod_original_formula_sum 'C3.83 H2.67 N0.33 O0.50'
_cod_database_code 7123854
_shelx_shelxl_version_number 2018/1
_chemical_oxdiff_formula 'C H O N S'
_chemical_oxdiff_usercomment CHOcu
_shelx_space_group_comment
;
The symmetry employed for this shelxl refinement is uniquely defined
by the following loop, which should always be used as a source of
symmetry information in preference to the above space-group names.
They are only intended as comments.
;
_shelx_estimated_absorpt_t_max 0.838
_shelx_estimated_absorpt_t_min 0.827
_reflns_odcompleteness_completeness 67.46
_reflns_odcompleteness_iscentric 1
_reflns_odcompleteness_theta 66.97
_olex2_refinement_description
;
1. Fixed Uiso
 At 1.2 times of:
  All C(H) groups
 At 1.5 times of:
  All O(H) groups
2.a Aromatic/amide H refined with riding coordinates:
 C10(H10), C11(H11), C12(H12), C13(H13), C2(H2), C3(H3), C4(H4), C5(H5),
 C16(H16), C17(H17), C18(H18), C21(H21), C23(H23), C22(H22)
2.b Idealised tetrahedral OH refined as rotating group:
 O1(H1), O2(H2A)
;
_olex2_submission_special_instructions 'No special instructions were received'
_oxdiff_exptl_absorpt_empirical_details
;
Empirical correction (ABSPACK) includes:
- Absorption correction using spherical harmonics
- Frame scaling
;
_oxdiff_exptl_absorpt_empirical_full_max 1.565
_oxdiff_exptl_absorpt_empirical_full_min 0.615

loop_
_space_group_symop_operation_xyz
'x, y, z'
'-x, -y, -z'

loop_
_atom_site_label
_atom_site_type_symbol
_atom_site_fract_x
_atom_site_fract_y
_atom_site_fract_z
_atom_site_U_iso_or_equiv
_atom_site_adp_type
_atom_site_occupancy
_atom_site_site_symmetry_order
_atom_site_calc_flag
_atom_site_refinement_flags_posn
C9 C 0.4901(8) 0.1757(8) 0.7398(6) 0.0494(19) Uani 1 1 d .
C10 C 0.5336(10) 0.0705(10) 0.6537(7) 0.057(2) Uani 1 1 d .
H10 H 0.451135 0.007225 0.596977 0.068 Uiso 1 1 calc R
C11 C 0.6977(11) 0.0577(12) 0.6506(8) 0.070(3) Uani 1 1 d .
H11 H 0.723777 -0.013669 0.592128 0.084 Uiso 1 1 calc R
C12 C 0.8197(10) 0.1490(11) 0.7324(8) 0.066(2) Uani 1 1 d .
H12 H 0.929317 0.139912 0.730247 0.079 Uiso 1 1 calc R
C13 C 0.7811(9) 0.2560(10) 0.8195(7) 0.058(2) Uani 1 1 d .
H13 H 0.864638 0.320674 0.874072 0.069 Uiso 1 1 calc R
C14 C 0.6184(8) 0.2665(9) 0.8251(6) 0.0505(19) Uani 1 1 d .
C1 C 0.2793(7) 0.1479(10) 0.8574(7) 0.054(2) Uani 1 1 d .
C2 C 0.2955(10) 0.0123(11) 0.8933(8) 0.068(3) Uani 1 1 d .
H2 H 0.331512 -0.069893 0.849833 0.082 Uiso 1 1 calc R
C3 C 0.2537(13) 0.0089(14) 0.9990(10) 0.089(4) Uani 1 1 d .
H3 H 0.263939 -0.078122 1.027266 0.107 Uiso 1 1 calc R
C4 C 0.1984(13) 0.1289(15) 1.0622(9) 0.084(3) Uani 1 1 d .
H4 H 0.171233 0.120994 1.131707 0.101 Uiso 1 1 calc R
C5 C 0.1817(10) 0.2625(12) 1.0250(7) 0.068(3) Uani 1 1 d .
H5 H 0.143989 0.344553 1.067422 0.082 Uiso 1 1 calc R
C6 C 0.2252(8) 0.2658(10) 0.9202(7) 0.055(2) Uani 1 1 d .
C7 C 0.2202(7) 0.3926(9) 0.8586(6) 0.0497(18) Uani 1 1 d .
C15 C 0.2998(8) 0.4347(9) 0.6835(6) 0.0495(18) Uani 1 1 d .
C16 C 0.4041(10) 0.5619(10) 0.7293(8) 0.061(2) Uani 1 1 d .
H16 H 0.456537 0.583819 0.808212 0.073 Uiso 1 1 calc R
C17 C 0.4343(11) 0.6610(10) 0.6599(9) 0.072(3) Uani 1 1 d .
H17 H 0.509405 0.745591 0.692672 0.086 Uiso 1 1 calc R
C18 C 0.3552(13) 0.6346(11) 0.5458(9) 0.073(3) Uani 1 1 d .
H18 H 0.374047 0.702779 0.501464 0.088 Uiso 1 1 calc R
C19 C 0.2455(10) 0.5059(10) 0.4941(7) 0.061(2) Uani 1 1 d .
C20 C 0.2162(8) 0.4005(8) 0.5621(6) 0.0494(18) Uani 1 1 d .
C21 C 0.0295(11) 0.2462(11) 0.4049(7) 0.063(2) Uani 1 1 d .
H21 H -0.041972 0.158919 0.374044 0.075 Uiso 1 1 calc R
C8 C 0.3114(8) 0.1823(8) 0.7459(6) 0.0459(17) Uani 1 1 d .
C23 C 0.1548(14) 0.4714(13) 0.3764(8) 0.077(3) Uani 1 1 d .
H23 H 0.169089 0.535696 0.328108 0.092 Uiso 1 1 calc R
C22 C 0.0476(13) 0.3463(12) 0.3332(8) 0.071(3) Uani 1 1 d .
H22 H -0.013809 0.326399 0.256288 0.085 Uiso 1 1 calc R
N1 N 0.2638(6) 0.3384(7) 0.7571(5) 0.0448(15) Uani 1 1 d .
N2 N 0.1131(8) 0.2742(8) 0.5167(6) 0.0541(17) Uani 1 1 d .
O1 O 0.2031(6) 0.0824(6) 0.6504(5) 0.0551(14) Uani 1 1 d .
H1 H 0.166113 0.127769 0.599995 0.083 Uiso 1 1 calc GR
O2 O 0.5780(7) 0.3620(8) 0.9129(5) 0.0675(17) Uani 1 1 d .
H2A H 0.659778 0.418078 0.951462 0.101 Uiso 1 1 calc GR
O3 O 0.1830(7) 0.5185(7) 0.8927(5) 0.0630(16) Uani 1 1 d .

loop_
_atom_site_aniso_label
_atom_site_aniso_U_11
_atom_site_aniso_U_22
_atom_site_aniso_U_33
_atom_site_aniso_U_23
_atom_site_aniso_U_13
_atom_site_aniso_U_12
C9 0.045(3) 0.054(4) 0.055(5) 0.030(4) 0.007(3) 0.008(3)
C10 0.060(4) 0.057(5) 0.057(5) 0.016(4) 0.016(4) 0.014(4)
C11 0.070(5) 0.082(7) 0.065(6) 0.023(5) 0.021(4) 0.026(5)
C12 0.050(4) 0.086(7) 0.071(6) 0.031(5) 0.021(4) 0.017(4)
C13 0.042(3) 0.071(5) 0.063(5) 0.026(5) 0.008(3) 0.003(3)
C14 0.043(3) 0.061(5) 0.052(5) 0.023(4) 0.011(3) 0.008(3)
C1 0.036(3) 0.073(5) 0.060(5) 0.035(5) 0.007(3) 0.006(3)
C2 0.062(4) 0.074(6) 0.081(6) 0.044(5) 0.017(4) 0.013(4)
C3 0.081(6) 0.109(9) 0.101(8) 0.076(8) 0.021(6) 0.011(6)
C4 0.079(5) 0.118(10) 0.074(6) 0.055(7) 0.027(5) 0.014(6)
C5 0.058(4) 0.099(7) 0.053(5) 0.027(5) 0.015(4) 0.009(4)
C6 0.042(3) 0.077(6) 0.051(4) 0.026(4) 0.010(3) 0.006(3)
C7 0.035(3) 0.067(5) 0.044(4) 0.013(4) 0.000(3) 0.009(3)
C15 0.045(3) 0.053(4) 0.055(5) 0.023(4) 0.011(3) 0.012(3)
C16 0.056(4) 0.064(6) 0.060(5) 0.018(5) 0.003(3) 0.008(4)
C17 0.066(4) 0.051(5) 0.102(8) 0.031(6) 0.018(5) -0.003(4)
C18 0.089(6) 0.060(6) 0.087(7) 0.039(6) 0.033(5) 0.011(5)
C19 0.069(4) 0.059(5) 0.068(6) 0.031(5) 0.028(4) 0.022(4)
C20 0.051(3) 0.051(4) 0.054(4) 0.022(4) 0.016(3) 0.018(3)
C21 0.065(4) 0.063(6) 0.054(5) 0.014(5) 0.000(4) 0.016(4)
C8 0.047(3) 0.038(4) 0.051(4) 0.015(4) 0.003(3) 0.003(3)
C23 0.100(7) 0.089(7) 0.064(6) 0.045(6) 0.033(5) 0.041(6)
C22 0.086(6) 0.078(7) 0.051(5) 0.024(5) 0.013(4) 0.027(5)
N1 0.043(2) 0.047(3) 0.047(3) 0.015(3) 0.009(2) 0.008(2)
N2 0.055(3) 0.057(4) 0.053(4) 0.021(4) 0.009(3) 0.015(3)
O1 0.052(2) 0.048(3) 0.059(3) 0.017(3) -0.002(2) 0.001(2)
O2 0.049(3) 0.075(5) 0.070(4) 0.005(4) 0.006(3) 0.008(3)
O3 0.059(3) 0.074(4) 0.057(4) 0.013(3) 0.012(2) 0.022(3)

loop_
_atom_type_symbol
_atom_type_description
_atom_type_scat_dispersion_real
_atom_type_scat_dispersion_imag
_atom_type_scat_source
C C 0.0181 0.0091 'International Tables Vol C Tables 4.2.6.8 and 6.1.1.4'
H H 0.0000 0.0000 'International Tables Vol C Tables 4.2.6.8 and 6.1.1.4'
N N 0.0311 0.0180 'International Tables Vol C Tables 4.2.6.8 and 6.1.1.4'
O O 0.0492 0.0322 'International Tables Vol C Tables 4.2.6.8 and 6.1.1.4'

loop_
_geom_angle_atom_site_label_1
_geom_angle_atom_site_label_2
_geom_angle_atom_site_label_3
_geom_angle
C10 C9 C14 117.4(6)
C10 C9 C8 120.7(8)
C14 C9 C8 121.7(7)
C9 C10 H10 119.3
C9 C10 C11 121.5(9)
C11 C10 H10 119.3
C10 C11 H11 119.9
C12 C11 C10 120.2(9)
C12 C11 H11 119.9
C11 C12 H12 120.0
C11 C12 C13 120.0(7)
C13 C12 H12 120.0
C12 C13 H13 119.9
C14 C13 C12 120.1(9)
C14 C13 H13 119.9
C13 C14 C9 120.8(8)
O2 C14 C9 117.8(6)
O2 C14 C13 121.5(8)
C2 C1 C8 127.0(8)
C6 C1 C2 121.8(7)
C6 C1 C8 111.2(6)
C1 C2 H2 122.3
C3 C2 C1 115.5(9)
C3 C2 H2 122.3
C2 C3 H3 118.8
C4 C3 C2 122.3(8)
C4 C3 H3 118.8
C3 C4 H4 119.2
C3 C4 C5 121.6(8)
C5 C4 H4 119.2
C4 C5 H5 122.1
C4 C5 C6 115.8(10)
C6 C5 H5 122.1
C1 C6 C5 122.9(7)
C1 C6 C7 109.0(6)
C5 C6 C7 128.0(8)
N1 C7 C6 105.9(7)
O3 C7 C6 126.9(7)
O3 C7 N1 127.2(6)
C16 C15 C20 120.0(6)
C16 C15 N1 120.4(7)
C20 C15 N1 119.4(7)
C15 C16 H16 119.4
C15 C16 C17 121.3(8)
C17 C16 H16 119.4
C16 C17 H17 119.7
C18 C17 C16 120.6(9)
C18 C17 H17 119.7
C17 C18 H18 119.7
C17 C18 C19 120.6(7)
C19 C18 H18 119.7
C18 C19 C20 119.9(8)
C18 C19 C23 124.3(7)
C23 C19 C20 115.7(9)
C19 C20 C15 117.6(8)
N2 C20 C15 119.9(6)
N2 C20 C19 122.5(7)
C22 C21 H21 119.3
N2 C21 H21 119.3
N2 C21 C22 121.3(9)
C1 C8 C9 112.8(5)
N1 C8 C9 111.6(6)
N1 C8 C1 100.4(6)
O1 C8 C9 112.1(6)
O1 C8 C1 108.0(6)
O1 C8 N1 111.3(5)
C19 C23 H23 119.5
C22 C23 C19 121.0(7)
C22 C23 H23 119.5
C21 C22 H22 120.2
C23 C22 C21 119.7(8)
C23 C22 H22 120.2
C7 N1 C15 121.9(7)
C7 N1 C8 113.4(5)
C15 N1 C8 123.0(5)
C21 N2 C20 119.7(6)
C8 O1 H1 109.5
C14 O2 H2A 109.5

loop_
_geom_bond_atom_site_label_1
_geom_bond_atom_site_label_2
_geom_bond_distance
C9 C10 1.389(12)
C9 C14 1.402(11)
C9 C8 1.516(9)
C10 H10 0.9300
C10 C11 1.392(12)
C11 H11 0.9300
C11 C12 1.356(14)
C12 H12 0.9300
C12 C13 1.388(14)
C13 H13 0.9300
C13 C14 1.384(10)
C14 O2 1.344(10)
C1 C2 1.402(10)
C1 C6 1.346(12)
C1 C8 1.516(9)
C2 H2 0.9300
C2 C3 1.398(13)
C3 H3 0.9300
C3 C4 1.368(17)
C4 H4 0.9300
C4 C5 1.391(14)
C5 H5 0.9300
C5 C6 1.394(10)
C6 C7 1.500(9)
C7 N1 1.357(10)
C7 O3 1.224(11)
C15 C16 1.355(12)
C15 C20 1.436(11)
C15 N1 1.438(8)
C16 H16 0.9300
C16 C17 1.403(10)
C17 H17 0.9300
C17 C18 1.352(14)
C18 H18 0.9300
C18 C19 1.397(14)
C19 C20 1.433(9)
C19 C23 1.414(14)
C20 N2 1.344(10)
C21 H21 0.9300
C21 C22 1.407(11)
C21 N2 1.338(11)
C8 N1 1.493(8)
C8 O1 1.414(10)
C23 H23 0.9300
C23 C22 1.352(15)
C22 H22 0.9300
O1 H1 0.8200
O2 H2A 0.8200
